data_1008132
loop_
_publ_author_name
'Bertaut, E F'
'Delapalme, A'
'Forrat, F'
'Pauthenet, R'

_publ_section_title
;
Etude des uranates de cobalt et de manganese
;
_journal_coden_ASTM JPRAAJ
_journal_name_full 'Journal de Physique et du Radium'
_journal_page_first 477
_journal_page_last 485
_journal_paper_doi 10.1051/jphysrad:01962002308-9047700
_journal_volume 23
_journal_year 1962
_chemical_formula_structural 'Co U O4'
_chemical_formula_sum 'Co O4 U'
_chemical_name_systematic 'Cobalt uranate'
_space_group_IT_number 74
_symmetry_cell_setting orthorhombic
_symmetry_Int_Tables_number 74
_symmetry_space_group_name_Hall '-I 2b 2'
_symmetry_space_group_name_H-M 'I m m a'
_cell_angle_alpha 90
_cell_angle_beta 90
_cell_angle_gamma 90
_cell_formula_units_Z 4
_cell_length_a 6.497
_cell_length_b 6.952
_cell_length_c 6.497
_cell_volume 293.5
_refine_ls_R_factor_all 0.078
_cod_database_code 1008132

loop_
_symmetry_equiv_pos_as_xyz
x,y,z
x,-y,-z
x,1/2+y,-z
x,1/2-y,z
-x,-y,-z
-x,y,z
-x,1/2-y,z
-x,1/2+y,-z
1/2+x,1/2+y,1/2+z
1/2+x,1/2-y,1/2-z
1/2+x,y,1/2-z
1/2+x,-y,1/2+z
1/2-x,1/2-y,1/2-z
1/2-x,1/2+y,1/2+z
1/2-x,-y,1/2+z
1/2-x,y,1/2-z

loop_
_atom_site_label
_atom_site_type_symbol
_atom_site_symmetry_multiplicity
_atom_site_Wyckoff_symbol
_atom_site_fract_x
_atom_site_fract_y
_atom_site_fract_z
_atom_site_occupancy
_atom_site_attached_hydrogens
_atom_site_calc_flag
Co1 Co2+ 4 b 0. 0. 0.5 1. 0 d
U1 U6+ 4 c 0. 0.25 0.025(1) 1. 0 d
O1 O2- 8 i 0.296(1) 0.25 0.033(1) 1. 0 d
O2 O2- 8 h 0. -0.016(1) 0.201(1) 1. 0 d

loop_
_atom_type_symbol
_atom_type_oxidation_number
Co2+ 2.000
U6+ 6.000
O2- -2.000
